data_2222143
loop_
_publ_author_name
'Dai, Jing'

_publ_section_title
;
 2-(2-Pyrrolidinio)-1<i>H</i>-benzimidazol-3-ium dinitrate
;
_journal_coeditor_code SJ2610
_journal_issue 6
_journal_name_full 'Acta Crystallographica Section E'
_journal_page_first o1360
_journal_paper_doi 10.1107/S1600536809018558
_journal_volume 65
_journal_year 2009
_chemical_formula_iupac 'C11 H15 N3 2+ , 2N O3 -'
_chemical_formula_moiety 'C11 H15 N3 2+ , 2N O3 -'
_chemical_formula_sum 'C11 H15 N5 O6'
_chemical_formula_weight 313.28
_chemical_name_systematic
;
2-(2-Pyrrolidinio)-1<i>H</i>-benzimidazol-3-ium dinitrate
;
_space_group_IT_number 15
_symmetry_cell_setting monoclinic
_symmetry_space_group_name_Hall '-C 2yc'
_symmetry_space_group_name_H-M 'C 1 2/c 1'
_atom_sites_solution_hydrogens geom
_atom_sites_solution_primary direct
_atom_sites_solution_secondary difmap
_audit_creation_method SHELXL97
_cell_angle_alpha 90.000
_cell_angle_beta 127.180(10)
_cell_angle_gamma 90.000
_cell_formula_units_Z 8
_cell_length_a 22.078(2)
_cell_length_b 11.1540(10)
_cell_length_c 14.6700(10)
_cell_measurement_reflns_used 3275
_cell_measurement_temperature 298(2)
_cell_measurement_theta_max 27.47
_cell_measurement_theta_min 3.19
_cell_volume 2878.3(6)
_computing_cell_refinement 'CrystalClear (Rigaku, 2005)'
_computing_data_collection 'CrystalClear (Rigaku, 2005)'
_computing_data_reduction 'CrystalClear (Rigaku, 2005)'
_computing_molecular_graphics 'SHELXTL (Sheldrick, 2008)'
_computing_publication_material 'SHELXTL (Sheldrick, 2008)'
_computing_structure_refinement 'SHELXL97 (Sheldrick, 2008)'
_computing_structure_solution 'SHELXS97 (Sheldrick, 2008)'
_diffrn_ambient_temperature 298(2)
_diffrn_detector_area_resol_mean 13.6612
_diffrn_measured_fraction_theta_full 0.998
_diffrn_measured_fraction_theta_max 0.998
_diffrn_measurement_device_type 'Rigaku Mercury2'
_diffrn_measurement_method \w
_diffrn_radiation_monochromator graphite
_diffrn_radiation_source 'fine-focus sealed tube'
_diffrn_radiation_type MoK\a
_diffrn_radiation_wavelength 0.71073
_diffrn_reflns_av_R_equivalents 0.0479
_diffrn_reflns_av_sigmaI/netI 0.0399
_diffrn_reflns_limit_h_max 28
_diffrn_reflns_limit_h_min -28
_diffrn_reflns_limit_k_max 14
_diffrn_reflns_limit_k_min -14
_diffrn_reflns_limit_l_max 19
_diffrn_reflns_limit_l_min -18
_diffrn_reflns_number 14543
_diffrn_reflns_theta_full 27.47
_diffrn_reflns_theta_max 27.47
_diffrn_reflns_theta_min 3.19
_diffrn_standards_number 0
_exptl_absorpt_coefficient_mu 0.119
_exptl_absorpt_correction_T_max 0.982
_exptl_absorpt_correction_T_min 0.959
_exptl_absorpt_correction_type multi-scan
_exptl_absorpt_process_details '(CrystalClear; Rigaku, 2005)'
_exptl_crystal_colour colourless
_exptl_crystal_density_diffrn 1.446
_exptl_crystal_density_method 'not measured'
_exptl_crystal_description block
_exptl_crystal_F_000 1312
_exptl_crystal_size_max 0.35
_exptl_crystal_size_mid 0.30
_exptl_crystal_size_min 0.15
_refine_diff_density_max 0.310
_refine_diff_density_min -0.189
_refine_ls_extinction_method none
_refine_ls_goodness_of_fit_ref 1.087
_refine_ls_hydrogen_treatment constr
_refine_ls_matrix_type full
_refine_ls_number_parameters 199
_refine_ls_number_reflns 3276
_refine_ls_number_restraints 0
_refine_ls_restrained_S_all 1.087
_refine_ls_R_factor_all 0.0939
_refine_ls_R_factor_gt 0.0586
_refine_ls_shift/su_max_lt 0.001
_refine_ls_shift/su_mean 0.000
_refine_ls_structure_factor_coef Fsqd
_refine_ls_weighting_details 'calc w = 1/[\s^2^(Fo^2^)+(0.0493P)^2^+2.1933P] where P=(Fo^2^+2Fc^2^)/3'
_refine_ls_weighting_scheme calc
_refine_ls_wR_factor_gt 0.1294
_refine_ls_wR_factor_ref 0.1440
_reflns_number_gt 2195
_reflns_number_total 3276
_reflns_threshold_expression I>2\s(I)
_cod_data_source_file sj2610.cif
_cod_data_source_block I
_cod_original_cell_volume 2878.3(4)
_cod_original_sg_symbol_H-M 'C 2/c'
_cod_database_code 2222143
_cod_database_fobs_code 2222143

loop_
_symmetry_equiv_pos_as_xyz
'x, y, z'
'-x, y, -z+1/2'
'x+1/2, y+1/2, z'
'-x+1/2, y+1/2, -z+1/2'
'-x, -y, -z'
'x, -y, z-1/2'
'-x+1/2, -y+1/2, -z'
'x+1/2, -y+1/2, z-1/2'

loop_
_atom_site_type_symbol
_atom_site_label
_atom_site_fract_x
_atom_site_fract_y
_atom_site_fract_z
_atom_site_U_iso_or_equiv
_atom_site_adp_type
_atom_site_calc_flag
_atom_site_refinement_flags
_atom_site_occupancy
_atom_site_disorder_assembly
_atom_site_disorder_group
N N3 0.66938(10) 0.39290(15) 0.56483(15) 0.0433(4) Uani d . 1 . .
H H3A 0.6966 0.3290 0.5937 0.052 Uiso calc R 1 . .
N N4 0.63804(11) 0.58040(17) 0.53606(17) 0.0513(5) Uani d . 1 . .
H H4A 0.6414 0.6572 0.5428 0.062 Uiso calc R 1 . .
N N5 0.83307(9) 0.45350(16) 0.71441(14) 0.0429(4) Uani d . 1 . .
H H5A 0.8163 0.4119 0.6506 0.052 Uiso calc R 1 . .
H H5B 0.8425 0.4016 0.7686 0.052 Uiso calc R 1 . .
C C1 0.57133(13) 0.5163(2) 0.4595(2) 0.0500(6) Uani d . 1 . .
C C2 0.49697(15) 0.5521(3) 0.3784(3) 0.0709(8) Uani d . 1 . .
H H2 0.4832 0.6325 0.3664 0.085 Uiso calc R 1 . .
C C3 0.44437(16) 0.4628(3) 0.3162(3) 0.0778(9) Uani d . 1 . .
H H3 0.3939 0.4834 0.2599 0.093 Uiso calc R 1 . .
C C4 0.46486(16) 0.3430(3) 0.3353(2) 0.0725(8) Uani d . 1 . .
H H4 0.4273 0.2856 0.2920 0.087 Uiso calc R 1 . .
C C5 0.53812(15) 0.3057(2) 0.4155(2) 0.0593(7) Uani d . 1 . .
H H5 0.5513 0.2250 0.4276 0.071 Uiso calc R 1 . .
C C6 0.59181(12) 0.3961(2) 0.47789(19) 0.0448(5) Uani d . 1 . .
C C7 0.69499(12) 0.50468(19) 0.59632(18) 0.0418(5) Uani d . 1 . .
C C8 0.77457(13) 0.54335(19) 0.6904(2) 0.0465(6) Uani d . 1 . .
H H8 0.7785 0.5530 0.7602 0.056 Uiso calc R 1 . .
C C9 0.80026(15) 0.6590(2) 0.6698(2) 0.0616(7) Uani d . 1 . .
H H9A 0.7799 0.7281 0.6831 0.074 Uiso calc R 1 . .
H H9B 0.7852 0.6626 0.5926 0.074 Uiso calc R 1 . .
C C10 0.88635(15) 0.6521(2) 0.7577(2) 0.0617(7) Uani d . 1 . .
H H10A 0.9112 0.7044 0.7367 0.074 Uiso calc R 1 . .
H H10B 0.9022 0.6745 0.8331 0.074 Uiso calc R 1 . .
C C11 0.90467(14) 0.5220(2) 0.7552(2) 0.0556(6) Uani d . 1 . .
H H11A 0.9471 0.4953 0.8308 0.067 Uiso calc R 1 . .
H H11B 0.9174 0.5107 0.7030 0.067 Uiso calc R 1 . .
O O1 0.64618(11) 0.82051(14) 0.60914(14) 0.0612(5) Uani d . 1 . .
O O2 0.58007(14) 0.83408(18) 0.42662(16) 0.0852(7) Uani d . 1 . .
O O3 0.59348(11) 0.98868(15) 0.52487(15) 0.0672(5) Uani d . 1 . .
N N1 0.60605(11) 0.88315(18) 0.51830(16) 0.0492(5) Uani d . 1 . .
O O4 0.74570(10) 0.68205(14) 0.85048(13) 0.0533(4) Uani d . 1 . .
O O5 0.81397(9) 0.66960(14) 1.03479(13) 0.0513(4) Uani d . 1 . .
O O6 0.74016(11) 0.52300(15) 0.93113(17) 0.0698(5) Uani d . 1 . .
N N2 0.76639(11) 0.62317(16) 0.93912(16) 0.0447(5) Uani d . 1 . .

loop_
_atom_site_aniso_label
_atom_site_aniso_U_11
_atom_site_aniso_U_22
_atom_site_aniso_U_33
_atom_site_aniso_U_12
_atom_site_aniso_U_13
_atom_site_aniso_U_23
N3 0.0448(10) 0.0328(9) 0.0462(10) 0.0007(8) 0.0243(9) -0.0039(8)
N4 0.0516(12) 0.0344(10) 0.0625(13) 0.0033(9) 0.0316(11) -0.0006(9)
N5 0.0440(10) 0.0434(10) 0.0335(9) -0.0035(8) 0.0193(8) -0.0069(8)
C1 0.0441(13) 0.0517(14) 0.0519(14) 0.0021(11) 0.0278(12) 0.0013(11)
C2 0.0538(17) 0.0731(19) 0.0754(19) 0.0149(14) 0.0336(15) 0.0152(15)
C3 0.0405(15) 0.110(3) 0.0671(19) 0.0017(17) 0.0243(14) 0.0035(18)
C4 0.0516(17) 0.092(2) 0.0664(18) -0.0206(16) 0.0319(15) -0.0162(17)
C5 0.0569(16) 0.0599(16) 0.0629(16) -0.0148(13) 0.0371(14) -0.0149(13)
C6 0.0439(13) 0.0464(13) 0.0459(13) -0.0027(10) 0.0280(11) -0.0055(10)
C7 0.0455(13) 0.0349(11) 0.0445(12) -0.0014(9) 0.0270(11) -0.0066(9)
C8 0.0518(13) 0.0391(12) 0.0487(13) -0.0036(10) 0.0304(12) -0.0098(10)
C9 0.0662(17) 0.0392(13) 0.0772(18) -0.0109(12) 0.0421(15) -0.0112(13)
C10 0.0657(16) 0.0575(16) 0.0641(16) -0.0226(13) 0.0404(14) -0.0202(13)
C11 0.0496(14) 0.0642(16) 0.0529(14) -0.0100(12) 0.0310(12) -0.0077(12)
O1 0.0807(12) 0.0462(10) 0.0502(10) 0.0166(9) 0.0361(10) 0.0115(8)
O2 0.1258(19) 0.0759(14) 0.0539(12) -0.0102(13) 0.0543(13) -0.0108(10)
O3 0.0808(13) 0.0431(10) 0.0649(12) 0.0163(9) 0.0373(10) 0.0099(8)
N1 0.0563(12) 0.0456(12) 0.0463(11) 0.0003(9) 0.0313(10) 0.0037(9)
O4 0.0766(12) 0.0444(9) 0.0399(9) 0.0054(8) 0.0357(9) 0.0043(7)
O5 0.0596(10) 0.0485(9) 0.0389(9) -0.0026(8) 0.0261(8) 0.0033(7)
O6 0.0716(12) 0.0441(10) 0.0778(13) -0.0113(9) 0.0367(11) 0.0063(9)
N2 0.0514(11) 0.0372(10) 0.0485(11) 0.0065(9) 0.0318(10) 0.0053(9)

loop_
_atom_type_symbol
_atom_type_description
_atom_type_scat_dispersion_real
_atom_type_scat_dispersion_imag
_atom_type_scat_source
C C 0.0033 0.0016 'International Tables Vol C Tables 4.2.6.8 and 6.1.1.4'
H H 0.0000 0.0000 'International Tables Vol C Tables 4.2.6.8 and 6.1.1.4'
N N 0.0061 0.0033 'International Tables Vol C Tables 4.2.6.8 and 6.1.1.4'
O O 0.0106 0.0060 'International Tables Vol C Tables 4.2.6.8 and 6.1.1.4'

loop_
_geom_angle_atom_site_label_1
_geom_angle_atom_site_label_2
_geom_angle_atom_site_label_3
_geom_angle_site_symmetry_1
_geom_angle_site_symmetry_3
_geom_angle
_geom_angle_publ_flag
C7 N3 C6 . . 108.93(18) ?
C7 N3 H3A . . 125.5 ?
C6 N3 H3A . . 125.5 ?
C7 N4 C1 . . 109.12(19) ?
C7 N4 H4A . . 125.4 ?
C1 N4 H4A . . 125.4 ?
C8 N5 C11 . . 107.51(17) ?
C8 N5 H5A . . 110.2 ?
C11 N5 H5A . . 110.2 ?
C8 N5 H5B . . 110.2 ?
C11 N5 H5B . . 110.2 ?
H5A N5 H5B . . 108.5 ?
C2 C1 C6 . . 121.6(2) ?
C2 C1 N4 . . 132.3(2) ?
C6 C1 N4 . . 106.1(2) ?
C3 C2 C1 . . 116.8(3) ?
C3 C2 H2 . . 121.6 ?
C1 C2 H2 . . 121.6 ?
C2 C3 C4 . . 121.5(3) ?
C2 C3 H3 . . 119.2 ?
C4 C3 H3 . . 119.2 ?
C5 C4 C3 . . 122.7(3) ?
C5 C4 H4 . . 118.7 ?
C3 C4 H4 . . 118.7 ?
C4 C5 C6 . . 116.0(3) ?
C4 C5 H5 . . 122.0 ?
C6 C5 H5 . . 122.0 ?
N3 C6 C1 . . 106.27(19) ?
N3 C6 C5 . . 132.2(2) ?
C1 C6 C5 . . 121.5(2) ?
N4 C7 N3 . . 109.58(19) ?
N4 C7 C8 . . 123.10(19) ?
N3 C7 C8 . . 127.21(19) ?
N5 C8 C7 . . 112.84(17) ?
N5 C8 C9 . . 104.12(19) ?
C7 C8 C9 . . 115.8(2) ?
N5 C8 H8 . . 107.9 ?
C7 C8 H8 . . 107.9 ?
C9 C8 H8 . . 107.9 ?
C8 C9 C10 . . 102.4(2) ?
C8 C9 H9A . . 111.3 ?
C10 C9 H9A . . 111.3 ?
C8 C9 H9B . . 111.3 ?
C10 C9 H9B . . 111.3 ?
H9A C9 H9B . . 109.2 ?
C11 C10 C9 . . 104.05(19) ?
C11 C10 H10A . . 110.9 ?
C9 C10 H10A . . 110.9 ?
C11 C10 H10B . . 110.9 ?
C9 C10 H10B . . 110.9 ?
H10A C10 H10B . . 109.0 ?
C10 C11 N5 . . 105.2(2) ?
C10 C11 H11A . . 110.7 ?
N5 C11 H11A . . 110.7 ?
C10 C11 H11B . . 110.7 ?
N5 C11 H11B . . 110.7 ?
H11A C11 H11B . . 108.8 ?
O3 N1 O2 . . 122.4(2) ?
O3 N1 O1 . . 119.45(19) ?
O2 N1 O1 . . 118.1(2) ?
O6 N2 O5 . . 120.74(19) ?
O6 N2 O4 . . 120.96(19) ?
O5 N2 O4 . . 118.29(18) ?

loop_
_geom_bond_atom_site_label_1
_geom_bond_atom_site_label_2
_geom_bond_site_symmetry_2
_geom_bond_distance
_geom_bond_publ_flag
N3 C7 . 1.331(3) ?
N3 C6 . 1.386(3) ?
N3 H3A . 0.8600 ?
N4 C7 . 1.316(3) ?
N4 C1 . 1.393(3) ?
N4 H4A . 0.8600 ?
N5 C8 . 1.499(3) ?
N5 C11 . 1.516(3) ?
N5 H5A . 0.9000 ?
N5 H5B . 0.9000 ?
C1 C2 . 1.382(4) ?
C1 C6 . 1.388(3) ?
C2 C3 . 1.375(4) ?
C2 H2 . 0.9300 ?
C3 C4 . 1.384(4) ?
C3 H3 . 0.9300 ?
C4 C5 . 1.369(4) ?
C4 H4 . 0.9300 ?
C5 C6 . 1.396(3) ?
C5 H5 . 0.9300 ?
C7 C8 . 1.499(3) ?
C8 C9 . 1.511(3) ?
C8 H8 . 0.9800 ?
C9 C10 . 1.523(4) ?
C9 H9A . 0.9700 ?
C9 H9B . 0.9700 ?
C10 C11 . 1.514(4) ?
C10 H10A . 0.9700 ?
C10 H10B . 0.9700 ?
C11 H11A . 0.9700 ?
C11 H11B . 0.9700 ?
O1 N1 . 1.274(2) ?
O2 N1 . 1.227(2) ?
O3 N1 . 1.226(2) ?
O4 N2 . 1.270(2) ?
O5 N2 . 1.249(2) ?
O6 N2 . 1.231(2) ?

loop_
_geom_hbond_atom_site_label_D
_geom_hbond_atom_site_label_H
_geom_hbond_atom_site_label_A
_geom_hbond_site_symmetry_A
_geom_hbond_distance_DH
_geom_hbond_distance_HA
_geom_hbond_distance_DA
_geom_hbond_angle_DHA
N3 H3A O4 4_646 0.86 1.93 2.788(2) 176.6
N3 H3A O5 4_646 0.86 2.50 3.020(2) 119.9
N5 H5B O1 4_646 0.90 1.89 2.771(2) 167.2
N5 H5B O3 4_646 0.90 2.64 3.149(2) 117.1
N5 H5A O5 6_565 0.90 1.90 2.768(2) 161.6
N4 H4A O1 . 0.86 2.04 2.850(2) 157.1
N4 H4A O2 . 0.86 2.42 3.121(3) 139.3

loop_
_geom_torsion_atom_site_label_1
_geom_torsion_atom_site_label_2
_geom_torsion_atom_site_label_3
_geom_torsion_atom_site_label_4
_geom_torsion_site_symmetry_1
_geom_torsion_site_symmetry_2
_geom_torsion_site_symmetry_3
_geom_torsion_site_symmetry_4
_geom_torsion
_geom_torsion_publ_flag
C7 N4 C1 C2 . . . . -180.0(3) ?
C7 N4 C1 C6 . . . . 0.2(3) ?
C6 C1 C2 C3 . . . . -0.4(4) ?
N4 C1 C2 C3 . . . . 179.8(3) ?
C1 C2 C3 C4 . . . . 1.0(4) ?
C2 C3 C4 C5 . . . . -0.9(5) ?
C3 C4 C5 C6 . . . . 0.1(4) ?
C7 N3 C6 C1 . . . . -1.0(2) ?
C7 N3 C6 C5 . . . . -180.0(2) ?
C2 C1 C6 N3 . . . . -179.4(2) ?
N4 C1 C6 N3 . . . . 0.5(2) ?
C2 C1 C6 C5 . . . . -0.3(4) ?
N4 C1 C6 C5 . . . . 179.6(2) ?
C4 C5 C6 N3 . . . . 179.2(2) ?
C4 C5 C6 C1 . . . . 0.4(4) ?
C1 N4 C7 N3 . . . . -0.9(3) ?
C1 N4 C7 C8 . . . . -177.2(2) ?
C6 N3 C7 N4 . . . . 1.2(3) ?
C6 N3 C7 C8 . . . . 177.4(2) ?
C11 N5 C8 C7 . . . . 149.12(19) ?
C11 N5 C8 C9 . . . . 22.8(2) ?
N4 C7 C8 N5 . . . . -157.4(2) ?
N3 C7 C8 N5 . . . . 26.9(3) ?
N4 C7 C8 C9 . . . . -37.6(3) ?
N3 C7 C8 C9 . . . . 146.7(2) ?
N5 C8 C9 C10 . . . . -38.4(2) ?
C7 C8 C9 C10 . . . . -162.8(2) ?
C8 C9 C10 C11 . . . . 39.8(3) ?
C9 C10 C11 N5 . . . . -25.8(3) ?
C8 N5 C11 C10 . . . . 2.0(2) ?
